data_4084155
loop_
_publ_author_name
'Sola\<rov\'a, Hana'
'C\'isa\<rov\'a, Ivana'
'\<St\<epni\<cka, Petr'

_publ_section_title
;
 Synthesis, Structural Characterization, and Catalytic Evaluation of
 Phosphinoferrocene Ligands Bearing Extended Urea-Amide Substituents
;
_journal_issue 15
_journal_name_full Organometallics
_journal_page_first 4131
_journal_paper_doi 10.1021/om5006758
_journal_volume 33
_journal_year 2014
_chemical_formula_moiety 'C28 H30 Fe N3 O2 P'
_chemical_formula_sum 'C28 H30 Fe N3 O2 P'
_chemical_formula_weight 527.37
_chemical_name_systematic
; 
 ? 
;
_space_group_IT_number 2
_symmetry_cell_setting triclinic
_symmetry_space_group_name_Hall '-P 1'
_symmetry_space_group_name_H-M 'P -1'
_atom_sites_solution_hydrogens mixed
_atom_sites_solution_primary direct
_atom_sites_solution_secondary difmap
_audit_creation_method SHELXL-97
_cell_angle_alpha 67.7520(10)
_cell_angle_beta 71.2790(10)
_cell_angle_gamma 75.8290(10)
_cell_formula_units_Z 2
_cell_length_a 9.6347(2)
_cell_length_b 10.8477(3)
_cell_length_c 14.0351(4)
_cell_measurement_reflns_used 9881
_cell_measurement_temperature 150(2)
_cell_measurement_theta_max 27.59
_cell_measurement_theta_min 2.83
_cell_volume 1273.05(6)
_computing_cell_refinement 'Bruker SAINT'
_computing_data_collection 'Bruker APEX2'
_computing_data_reduction 'Bruker SAINT'
_computing_molecular_graphics 'PLATON (Spek, 2003)'
_computing_publication_material 'PLATON (Spek, 2003)'
_computing_structure_refinement 'SHELXL-97 (Sheldrick, 2008)'
_computing_structure_solution 'SHELXS-97 (Sheldrick, 2008)'
_diffrn_ambient_temperature 150(2)
_diffrn_measured_fraction_theta_full 1.000
_diffrn_measured_fraction_theta_max 1.000
_diffrn_measurement_device_type 'Bruker APEX-II CCD'
_diffrn_measurement_method '\f and \w scans'
_diffrn_radiation_monochromator graphite
_diffrn_radiation_source 'fine-focus sealed tube'
_diffrn_radiation_type MoK\a
_diffrn_radiation_wavelength 0.71073
_diffrn_reflns_av_R_equivalents 0.0167
_diffrn_reflns_av_sigmaI/netI 0.0148
_diffrn_reflns_limit_h_max 8
_diffrn_reflns_limit_h_min -12
_diffrn_reflns_limit_k_max 14
_diffrn_reflns_limit_k_min -14
_diffrn_reflns_limit_l_max 17
_diffrn_reflns_limit_l_min -18
_diffrn_reflns_number 21716
_diffrn_reflns_theta_full 27.50
_diffrn_reflns_theta_max 27.50
_diffrn_reflns_theta_min 1.62
_exptl_absorpt_coefficient_mu 0.686
_exptl_absorpt_correction_T_max 0.8473
_exptl_absorpt_correction_T_min 0.7084
_exptl_absorpt_correction_type multi-scan
_exptl_absorpt_process_details 'SADABS V2012/1 (Bruker AXS Inc.)'
_exptl_crystal_colour orange
_exptl_crystal_density_diffrn 1.376
_exptl_crystal_density_method 'not measured'
_exptl_crystal_description prism
_exptl_crystal_F_000 552
_exptl_crystal_size_max 0.54
_exptl_crystal_size_mid 0.34
_exptl_crystal_size_min 0.25
_refine_diff_density_max 0.634
_refine_diff_density_min -0.268
_refine_diff_density_rms 0.045
_refine_ls_extinction_method none
_refine_ls_goodness_of_fit_ref 1.034
_refine_ls_hydrogen_treatment constr
_refine_ls_matrix_type full
_refine_ls_number_parameters 320
_refine_ls_number_reflns 5846
_refine_ls_number_restraints 0
_refine_ls_restrained_S_all 1.034
_refine_ls_R_factor_all 0.0295
_refine_ls_R_factor_gt 0.0263
_refine_ls_shift/su_max 0.002
_refine_ls_shift/su_mean 0.000
_refine_ls_structure_factor_coef Fsqd
_refine_ls_weighting_details 'calc w=1/[\s^2^(Fo^2^)+(0.0335P)^2^+0.6537P] where P=(Fo^2^+2Fc^2^)/3'
_refine_ls_weighting_scheme calc
_refine_ls_wR_factor_gt 0.0695
_refine_ls_wR_factor_ref 0.0716
_reflns_number_gt 5350
_reflns_number_total 5846
_reflns_threshold_expression >2sigma(I)
_cod_data_source_file om5006758_si_002.cif
_cod_data_source_block hs142
_cod_depositor_comments
;
The following automatic conversions were performed:
'_atom_site_symetry_multiplicity' tag replaced with
'_atom_site_symmetry_multiplicity'.

Automatic conversion script
Id: cif_correct_tags 1440 2010-10-19 06:21:57Z saulius 

 Adding full bibliography for 4084154--4084163.cif.
;
_cod_database_code 4084155

loop_
_symmetry_equiv_pos_as_xyz
'x, y, z'
'-x, -y, -z'

loop_
_atom_site_label
_atom_site_type_symbol
_atom_site_fract_x
_atom_site_fract_y
_atom_site_fract_z
_atom_site_U_iso_or_equiv
_atom_site_adp_type
_atom_site_occupancy
_atom_site_symmetry_multiplicity
_atom_site_calc_flag
_atom_site_refinement_flags
Fe Fe 0.91586(2) 0.562669(18) 0.710554(15) 0.01986(6) Uani 1 1 d .
P P 1.20803(4) 0.72262(3) 0.64274(3) 0.01985(8) Uani 1 1 d .
O1 O 0.96407(10) 0.36593(10) 0.98366(8) 0.0244(2) Uani 1 1 d .
O2 O 0.50169(10) 0.70958(10) 1.06631(8) 0.0271(2) Uani 1 1 d .
N1 N 0.73908(12) 0.32906(11) 0.99040(9) 0.0196(2) Uani 1 1 d .
H1N H 0.6806 0.3215 0.9571 0.024(4) Uiso 1 1 d R
N2 N 0.69110(12) 0.53730(12) 1.08749(10) 0.0264(3) Uani 1 1 d .
H2N H 0.7834 0.5127 1.0819 0.038(5) Uiso 1 1 d R
N3 N 0.73370(12) 0.75496(12) 1.03268(10) 0.0261(2) Uani 1 1 d .
H3N H 0.8245 0.7244 1.0314 0.034(5) Uiso 1 1 d R
C1 C 0.92056(14) 0.37715(12) 0.82310(10) 0.0190(2) Uani 1 1 d .
C2 C 0.82800(15) 0.38806(13) 0.75724(11) 0.0230(3) Uani 1 1 d .
H2 H 0.7258 0.3789 0.7805 0.028 Uiso 1 1 calc R
C3 C 0.91678(17) 0.41498(15) 0.65087(11) 0.0284(3) Uani 1 1 d .
H3 H 0.8842 0.4266 0.5905 0.034 Uiso 1 1 calc R
C4 C 1.06266(16) 0.42154(14) 0.65022(11) 0.0276(3) Uani 1 1 d .
H4 H 1.1441 0.4385 0.5892 0.033 Uiso 1 1 calc R
C5 C 1.06608(14) 0.39843(13) 0.75586(11) 0.0223(3) Uani 1 1 d .
H5 H 1.1498 0.3973 0.7781 0.027 Uiso 1 1 calc R
C6 C 1.00930(14) 0.73158(13) 0.67005(11) 0.0211(3) Uani 1 1 d .
C7 C 0.91492(15) 0.70038(13) 0.77647(12) 0.0260(3) Uani 1 1 d .
H7 H 0.9448 0.6810 0.8395 0.031 Uiso 1 1 calc R
C8 C 0.76928(16) 0.70348(15) 0.77115(14) 0.0336(3) Uani 1 1 d .
H8 H 0.6847 0.6875 0.8298 0.040 Uiso 1 1 calc R
C9 C 0.77210(16) 0.73453(15) 0.66308(15) 0.0351(4) Uani 1 1 d .
H9 H 0.6897 0.7423 0.6370 0.042 Uiso 1 1 calc R
C10 C 0.91954(15) 0.75218(13) 0.60001(12) 0.0268(3) Uani 1 1 d .
H10 H 0.9523 0.7738 0.5249 0.032 Uiso 1 1 calc R
C11 C 0.87668(14) 0.35730(12) 0.93835(10) 0.0183(2) Uani 1 1 d .
C12 C 1.26804(14) 0.75937(13) 0.49832(11) 0.0207(2) Uani 1 1 d .
C13 C 1.36581(16) 0.66114(15) 0.45925(13) 0.0292(3) Uani 1 1 d .
H13 H 1.3954 0.5770 0.5075 0.035 Uiso 1 1 calc R
C14 C 1.42055(18) 0.68527(18) 0.34992(14) 0.0362(4) Uani 1 1 d .
H14 H 1.4872 0.6177 0.3241 0.043 Uiso 1 1 calc R
C15 C 1.37808(17) 0.80699(18) 0.27928(12) 0.0334(3) Uani 1 1 d .
H15 H 1.4151 0.8232 0.2048 0.040 Uiso 1 1 calc R
C16 C 1.28141(16) 0.90550(16) 0.31699(12) 0.0302(3) Uani 1 1 d .
H16 H 1.2526 0.9895 0.2682 0.036 Uiso 1 1 calc R
C17 C 1.22625(15) 0.88219(14) 0.42584(11) 0.0252(3) Uani 1 1 d .
H17 H 1.1597 0.9503 0.4510 0.030 Uiso 1 1 calc R
C18 C 1.22550(14) 0.88172(13) 0.65232(10) 0.0202(2) Uani 1 1 d .
C19 C 1.36822(16) 0.91286(16) 0.62510(12) 0.0301(3) Uani 1 1 d .
H19 H 1.4499 0.8571 0.5958 0.036 Uiso 1 1 calc R
C20 C 1.39270(18) 1.02409(18) 0.64023(14) 0.0380(4) Uani 1 1 d .
H20 H 1.4905 1.0445 0.6205 0.046 Uiso 1 1 calc R
C21 C 1.27539(19) 1.10512(17) 0.68390(15) 0.0395(4) Uani 1 1 d .
H21 H 1.2923 1.1803 0.6956 0.047 Uiso 1 1 calc R
C22 C 1.13303(19) 1.07619(16) 0.71060(15) 0.0393(4) Uani 1 1 d .
H22 H 1.0518 1.1324 0.7398 0.047 Uiso 1 1 calc R
C23 C 1.10844(16) 0.96504(14) 0.69484(13) 0.0290(3) Uani 1 1 d .
H23 H 1.0102 0.9460 0.7134 0.035 Uiso 1 1 calc R
C24 C 0.68232(15) 0.30621(14) 1.10407(10) 0.0231(3) Uani 1 1 d .
H24A H 0.7661 0.2723 1.1379 0.028 Uiso 1 1 calc R
H24B H 0.6164 0.2361 1.1352 0.028 Uiso 1 1 calc R
C25 C 0.59712(15) 0.43287(14) 1.12905(11) 0.0252(3) Uani 1 1 d .
H25A H 0.5114 0.4657 1.0972 0.030 Uiso 1 1 calc R
H25B H 0.5589 0.4116 1.2071 0.030 Uiso 1 1 calc R
C26 C 0.63518(14) 0.66955(14) 1.06199(10) 0.0202(2) Uani 1 1 d .
C27 C 0.69362(18) 0.89959(16) 0.99492(15) 0.0374(4) Uani 1 1 d .
H27A H 0.6072 0.9268 1.0478 0.045 Uiso 1 1 calc R
H27B H 0.6647 0.9263 0.9275 0.045 Uiso 1 1 calc R
C28 C 0.8185(2) 0.9708(2) 0.9770(2) 0.0627(6) Uani 1 1 d .
H28A H 0.8429 0.9493 1.0447 0.094 Uiso 1 1 calc R
H28B H 0.7896 1.0681 0.9481 0.094 Uiso 1 1 calc R
H28C H 0.9052 0.9418 0.9264 0.094 Uiso 1 1 calc R

loop_
_atom_site_aniso_label
_atom_site_aniso_U_11
_atom_site_aniso_U_22
_atom_site_aniso_U_33
_atom_site_aniso_U_23
_atom_site_aniso_U_13
_atom_site_aniso_U_12
Fe 0.01816(10) 0.01700(10) 0.02346(10) -0.00481(7) -0.00395(7) -0.00550(7)
P 0.01773(15) 0.01825(16) 0.02274(16) -0.00468(13) -0.00632(12) -0.00277(12)
O1 0.0181(4) 0.0308(5) 0.0293(5) -0.0130(4) -0.0094(4) -0.0027(4)
O2 0.0139(4) 0.0336(5) 0.0370(6) -0.0154(4) -0.0070(4) -0.0019(4)
N1 0.0186(5) 0.0223(5) 0.0195(5) -0.0055(4) -0.0061(4) -0.0063(4)
N2 0.0142(5) 0.0277(6) 0.0406(7) -0.0147(5) -0.0075(5) -0.0023(4)
N3 0.0149(5) 0.0272(6) 0.0364(7) -0.0094(5) -0.0084(5) -0.0022(4)
C1 0.0196(6) 0.0150(6) 0.0234(6) -0.0064(5) -0.0047(5) -0.0047(4)
C2 0.0272(7) 0.0218(6) 0.0234(6) -0.0067(5) -0.0067(5) -0.0102(5)
C3 0.0392(8) 0.0264(7) 0.0225(7) -0.0083(6) -0.0072(6) -0.0102(6)
C4 0.0306(7) 0.0225(7) 0.0251(7) -0.0085(5) 0.0011(6) -0.0055(5)
C5 0.0199(6) 0.0174(6) 0.0275(7) -0.0082(5) -0.0026(5) -0.0024(5)
C6 0.0195(6) 0.0157(6) 0.0264(6) -0.0048(5) -0.0047(5) -0.0045(5)
C7 0.0257(7) 0.0195(6) 0.0312(7) -0.0111(5) 0.0008(5) -0.0066(5)
C8 0.0218(7) 0.0232(7) 0.0484(9) -0.0129(7) 0.0034(6) -0.0049(5)
C9 0.0205(7) 0.0223(7) 0.0586(10) -0.0059(7) -0.0149(7) -0.0018(5)
C10 0.0247(7) 0.0187(6) 0.0343(7) -0.0003(5) -0.0126(6) -0.0048(5)
C11 0.0178(6) 0.0140(5) 0.0237(6) -0.0061(5) -0.0069(5) -0.0013(4)
C12 0.0162(6) 0.0233(6) 0.0245(6) -0.0090(5) -0.0046(5) -0.0048(5)
C13 0.0251(7) 0.0279(7) 0.0367(8) -0.0155(6) -0.0077(6) 0.0005(6)
C14 0.0296(8) 0.0437(9) 0.0423(9) -0.0289(8) -0.0009(7) -0.0042(7)
C15 0.0298(7) 0.0514(10) 0.0269(7) -0.0196(7) -0.0006(6) -0.0179(7)
C16 0.0279(7) 0.0374(8) 0.0254(7) -0.0055(6) -0.0072(6) -0.0118(6)
C17 0.0216(6) 0.0261(7) 0.0267(7) -0.0083(5) -0.0047(5) -0.0041(5)
C18 0.0207(6) 0.0214(6) 0.0190(6) -0.0034(5) -0.0068(5) -0.0065(5)
C19 0.0210(7) 0.0381(8) 0.0340(8) -0.0162(6) -0.0017(6) -0.0091(6)
C20 0.0281(8) 0.0473(10) 0.0457(9) -0.0177(8) -0.0042(7) -0.0208(7)
C21 0.0406(9) 0.0349(8) 0.0520(10) -0.0203(8) -0.0070(8) -0.0175(7)
C22 0.0324(8) 0.0285(8) 0.0593(11) -0.0222(8) -0.0037(7) -0.0063(6)
C23 0.0201(6) 0.0240(7) 0.0435(8) -0.0123(6) -0.0063(6) -0.0048(5)
C24 0.0231(6) 0.0243(6) 0.0192(6) -0.0041(5) -0.0040(5) -0.0053(5)
C25 0.0204(6) 0.0287(7) 0.0279(7) -0.0111(6) -0.0034(5) -0.0065(5)
C26 0.0162(6) 0.0300(7) 0.0176(6) -0.0114(5) -0.0038(5) -0.0036(5)
C27 0.0297(8) 0.0286(8) 0.0474(9) -0.0039(7) -0.0112(7) -0.0047(6)
C28 0.0546(12) 0.0367(10) 0.0979(18) -0.0200(11) -0.0174(12) -0.0144(9)

loop_
_atom_type_symbol
_atom_type_description
_atom_type_scat_dispersion_real
_atom_type_scat_dispersion_imag
_atom_type_scat_source
C C 0.0033 0.0016 'International Tables Vol C Tables 4.2.6.8 and 6.1.1.4'
H H 0.0000 0.0000 'International Tables Vol C Tables 4.2.6.8 and 6.1.1.4'
N N 0.0061 0.0033 'International Tables Vol C Tables 4.2.6.8 and 6.1.1.4'
O O 0.0106 0.0060 'International Tables Vol C Tables 4.2.6.8 and 6.1.1.4'
P P 0.1023 0.0942 'International Tables Vol C Tables 4.2.6.8 and 6.1.1.4'
Fe Fe 0.3463 0.8444 'International Tables Vol C Tables 4.2.6.8 and 6.1.1.4'

loop_
_geom_angle_atom_site_label_1
_geom_angle_atom_site_label_2
_geom_angle_atom_site_label_3
_geom_angle
C7 Fe C1 108.73(6)
C7 Fe C5 109.64(6)
C1 Fe C5 41.23(5)
C7 Fe C6 41.33(5)
C1 Fe C6 135.95(5)
C5 Fe C6 108.52(5)
C7 Fe C8 40.73(6)
C1 Fe C8 111.35(6)
C5 Fe C8 139.32(6)
C6 Fe C8 68.87(5)
C7 Fe C4 139.20(6)
C1 Fe C4 68.54(5)
C5 Fe C4 40.56(6)
C6 Fe C4 111.14(6)
C8 Fe C4 179.88(7)
C7 Fe C10 68.90(6)
C1 Fe C10 176.81(5)
C5 Fe C10 136.97(5)
C6 Fe C10 40.88(5)
C8 Fe C10 68.41(6)
C4 Fe C10 111.69(6)
C7 Fe C2 137.32(5)
C1 Fe C2 41.07(5)
C5 Fe C2 69.02(5)
C6 Fe C2 177.01(5)
C8 Fe C2 111.74(6)
C4 Fe C2 68.24(6)
C10 Fe C2 142.11(6)
C7 Fe C9 68.39(7)
C1 Fe C9 141.05(6)
C5 Fe C9 177.11(5)
C6 Fe C9 68.59(5)
C8 Fe C9 40.35(7)
C4 Fe C9 139.78(7)
C10 Fe C9 40.63(6)
C2 Fe C9 113.87(6)
C7 Fe C3 177.09(6)
C1 Fe C3 68.35(5)
C5 Fe C3 68.31(6)
C6 Fe C3 140.90(6)
C8 Fe C3 139.69(6)
C4 Fe C3 40.37(6)
C10 Fe C3 114.01(6)
C2 Fe C3 40.32(5)
C9 Fe C3 113.74(7)
C6 P C12 102.50(6)
C6 P C18 102.41(6)
C12 P C18 100.57(6)
C11 N1 C24 121.86(11)
C11 N1 H1N 120.7
C24 N1 H1N 117.4
C26 N2 C25 122.00(11)
C26 N2 H2N 120.3
C25 N2 H2N 117.6
C26 N3 C27 122.22(12)
C26 N3 H3N 120.1
C27 N3 H3N 117.5
C5 C1 C2 107.83(11)
C5 C1 C11 124.27(11)
C2 C1 C11 127.77(11)
C5 C1 Fe 69.41(7)
C2 C1 Fe 70.21(7)
C11 C1 Fe 122.67(9)
C3 C2 C1 107.62(12)
C3 C2 Fe 70.30(8)
C1 C2 Fe 68.72(7)
C3 C2 H2 126.2
C1 C2 H2 126.2
Fe C2 H2 126.4
C2 C3 C4 108.32(12)
C2 C3 Fe 69.38(8)
C4 C3 Fe 69.28(8)
C2 C3 H3 125.8
C4 C3 H3 125.8
Fe C3 H3 127.1
C5 C4 C3 108.49(12)
C5 C4 Fe 69.07(8)
C3 C4 Fe 70.36(8)
C5 C4 H4 125.8
C3 C4 H4 125.8
Fe C4 H4 126.4
C4 C5 C1 107.74(12)
C4 C5 Fe 70.37(8)
C1 C5 Fe 69.37(7)
C4 C5 H5 126.1
C1 C5 H5 126.1
Fe C5 H5 125.7
C10 C6 C7 107.27(12)
C10 C6 P 130.03(11)
C7 C6 P 122.30(11)
C10 C6 Fe 69.91(7)
C7 C6 Fe 68.80(7)
P C6 Fe 120.75(7)
C8 C7 C6 108.24(13)
C8 C7 Fe 70.42(8)
C6 C7 Fe 69.88(8)
C8 C7 H7 125.9
C6 C7 H7 125.9
Fe C7 H7 125.4
C9 C8 C7 108.09(13)
C9 C8 Fe 69.99(9)
C7 C8 Fe 68.85(8)
C9 C8 H8 126.0
C7 C8 H8 126.0
Fe C8 H8 126.8
C8 C9 C10 108.52(13)
C8 C9 Fe 69.66(9)
C10 C9 Fe 69.63(8)
C8 C9 H9 125.7
C10 C9 H9 125.7
Fe C9 H9 126.5
C9 C10 C6 107.88(13)
C9 C10 Fe 69.74(8)
C6 C10 Fe 69.21(7)
C9 C10 H10 126.1
C6 C10 H10 126.1
Fe C10 H10 126.6
O1 C11 N1 122.47(12)
O1 C11 C1 121.27(11)
N1 C11 C1 116.26(11)
C13 C12 C17 118.64(13)
C13 C12 P 117.87(11)
C17 C12 P 123.43(10)
C12 C13 C14 120.62(14)
C12 C13 H13 119.7
C14 C13 H13 119.7
C15 C14 C13 120.10(14)
C15 C14 H14 120.0
C13 C14 H14 120.0
C14 C15 C16 119.88(14)
C14 C15 H15 120.1
C16 C15 H15 120.1
C15 C16 C17 120.37(14)
C15 C16 H16 119.8
C17 C16 H16 119.8
C16 C17 C12 120.40(13)
C16 C17 H17 119.8
C12 C17 H17 119.8
C23 C18 C19 118.26(13)
C23 C18 P 124.27(10)
C19 C18 P 117.12(11)
C20 C19 C18 120.95(14)
C20 C19 H19 119.5
C18 C19 H19 119.5
C21 C20 C19 120.17(14)
C21 C20 H20 119.9
C19 C20 H20 119.9
C20 C21 C22 119.59(15)
C20 C21 H21 120.2
C22 C21 H21 120.2
C21 C22 C23 120.21(15)
C21 C22 H22 119.9
C23 C22 H22 119.9
C18 C23 C22 120.81(13)
C18 C23 H23 119.6
C22 C23 H23 119.6
N1 C24 C25 112.58(11)
N1 C24 H24A 109.1
C25 C24 H24A 109.1
N1 C24 H24B 109.1
C25 C24 H24B 109.1
H24A C24 H24B 107.8
N2 C25 C24 110.92(11)
N2 C25 H25A 109.5
C24 C25 H25A 109.5
N2 C25 H25B 109.5
C24 C25 H25B 109.5
H25A C25 H25B 108.0
O2 C26 N3 122.18(13)
O2 C26 N2 122.21(12)
N3 C26 N2 115.61(11)
N3 C27 C28 111.52(14)
N3 C27 H27A 109.3
C28 C27 H27A 109.3
N3 C27 H27B 109.3
C28 C27 H27B 109.3
H27A C27 H27B 108.0
C27 C28 H28A 109.5
C27 C28 H28B 109.5
H28A C28 H28B 109.5
C27 C28 H28C 109.5
H28A C28 H28C 109.5
H28B C28 H28C 109.5

loop_
_geom_bond_atom_site_label_1
_geom_bond_atom_site_label_2
_geom_bond_distance
Fe C7 2.0304(14)
Fe C1 2.0350(12)
Fe C5 2.0356(13)
Fe C6 2.0449(13)
Fe C8 2.0512(15)
Fe C4 2.0528(14)
Fe C10 2.0542(14)
Fe C2 2.0549(13)
Fe C9 2.0556(15)
Fe C3 2.0670(14)
P C6 1.8135(13)
P C12 1.8304(14)
P C18 1.8323(13)
O1 C11 1.2449(15)
O2 C26 1.2422(16)
N1 C11 1.3389(16)
N1 C24 1.4534(16)
N1 H1N 0.8739
N2 C26 1.3539(18)
N2 C25 1.4512(17)
N2 H2N 0.8505
N3 C26 1.3491(17)
N3 C27 1.4479(19)
N3 H3N 0.8535
C1 C5 1.4330(17)
C1 C2 1.4347(18)
C1 C11 1.4776(18)
C2 C3 1.4206(19)
C2 H2 0.9500
C3 C4 1.422(2)
C3 H3 0.9500
C4 C5 1.417(2)
C4 H4 0.9500
C5 H5 0.9500
C6 C10 1.4314(19)
C6 C7 1.4382(19)
C7 C8 1.421(2)
C7 H7 0.9500
C8 C9 1.416(3)
C8 H8 0.9500
C9 C10 1.427(2)
C9 H9 0.9500
C10 H10 0.9500
C12 C13 1.3938(19)
C12 C17 1.3951(19)
C13 C14 1.395(2)
C13 H13 0.9500
C14 C15 1.378(2)
C14 H14 0.9500
C15 C16 1.383(2)
C15 H15 0.9500
C16 C17 1.390(2)
C16 H16 0.9500
C17 H17 0.9500
C18 C23 1.3864(19)
C18 C19 1.3940(18)
C19 C20 1.386(2)
C19 H19 0.9500
C20 C21 1.379(2)
C20 H20 0.9500
C21 C22 1.383(2)
C21 H21 0.9500
C22 C23 1.391(2)
C22 H22 0.9500
C23 H23 0.9500
C24 C25 1.5207(19)
C24 H24A 0.9900
C24 H24B 0.9900
C25 H25A 0.9900
C25 H25B 0.9900
C27 C28 1.491(3)
C27 H27A 0.9900
C27 H27B 0.9900
C28 H28A 0.9800
C28 H28B 0.9800
C28 H28C 0.9800
